data_2231983
loop_
_publ_author_name
'Fun, Hoong-Kun'
'Loh, Wan-Sin'
'Sarojini, B. K.'
'Khaleel, V. Musthafa'
'Narayana, B.'

_publ_section_title
;
 2,3-Dibromo-3-(4-chlorophenyl)-1-(2-hydroxyphenyl)propan-1-one
;
_journal_coeditor_code LH5331
_journal_issue 10
_journal_name_full 'Acta Crystallographica Section E'
_journal_page_first o2651
_journal_page_last o2652
_journal_paper_doi 10.1107/S1600536811036798
_journal_volume 67
_journal_year 2011
_chemical_formula_iupac 'C15 H11 Br2 Cl O2'
_chemical_formula_moiety 'C15 H11 Br2 Cl O2'
_chemical_formula_sum 'C15 H11 Br2 Cl O2'
_chemical_formula_weight 418.51
_chemical_name_systematic
;
2,3-Dibromo-3-(4-chlorophenyl)-1-(2-hydroxyphenyl)propan-1-one
;
_space_group_IT_number 15
_symmetry_cell_setting monoclinic
_symmetry_space_group_name_Hall '-C 2yc'
_symmetry_space_group_name_H-M 'C 1 2/c 1'
_atom_sites_solution_hydrogens geom
_atom_sites_solution_primary direct
_atom_sites_solution_secondary difmap
_audit_creation_method SHELXL-97
_cell_angle_alpha 90.00
_cell_angle_beta 103.290(2)
_cell_angle_gamma 90.00
_cell_formula_units_Z 8
_cell_length_a 29.075(3)
_cell_length_b 9.2358(10)
_cell_length_c 11.4374(12)
_cell_measurement_reflns_used 4431
_cell_measurement_temperature 297(2)
_cell_measurement_theta_max 29.13
_cell_measurement_theta_min 2.85
_cell_volume 2989.0(5)
_computing_cell_refinement 'SAINT (Bruker, 2009)'
_computing_data_collection 'APEX2 (Bruker, 2009)'
_computing_data_reduction 'SAINT (Bruker, 2009)'
_computing_molecular_graphics 'SHELXTL (Sheldrick, 2008)'
_computing_publication_material
;
SHELXTL (Sheldrick, 2008) and PLATON (Spek, 2009)
;
_computing_structure_refinement 'SHELXTL (Sheldrick, 2008)'
_computing_structure_solution 'SHELXTL (Sheldrick, 2008)'
_diffrn_ambient_temperature 297(2)
_diffrn_measured_fraction_theta_full 0.990
_diffrn_measured_fraction_theta_max 0.990
_diffrn_measurement_device_type
;
Bruker SMART APEXII DUO CCD area-detector
;
_diffrn_measurement_method '\f and \w'
_diffrn_radiation_monochromator graphite
_diffrn_radiation_source 'fine-focus sealed tube'
_diffrn_radiation_type MoK\a
_diffrn_radiation_wavelength 0.71073
_diffrn_reflns_av_R_equivalents 0.0335
_diffrn_reflns_av_sigmaI/netI 0.0388
_diffrn_reflns_limit_h_max 39
_diffrn_reflns_limit_h_min -43
_diffrn_reflns_limit_k_max 13
_diffrn_reflns_limit_k_min -13
_diffrn_reflns_limit_l_max 17
_diffrn_reflns_limit_l_min -13
_diffrn_reflns_number 16663
_diffrn_reflns_theta_full 32.57
_diffrn_reflns_theta_max 32.57
_diffrn_reflns_theta_min 2.85
_diffrn_standards_number 0
_exptl_absorpt_coefficient_mu 5.600
_exptl_absorpt_correction_T_max 0.3790
_exptl_absorpt_correction_T_min 0.2175
_exptl_absorpt_correction_type multi-scan
_exptl_absorpt_process_details '(<i>SADABS</i>; Bruker, 2009)'
_exptl_crystal_colour yellow
_exptl_crystal_density_diffrn 1.860
_exptl_crystal_density_method 'not measured'
_exptl_crystal_description block
_exptl_crystal_F_000 1632
_exptl_crystal_size_max 0.39
_exptl_crystal_size_mid 0.36
_exptl_crystal_size_min 0.22
_refine_diff_density_max 0.612
_refine_diff_density_min -0.466
_refine_ls_extinction_method none
_refine_ls_goodness_of_fit_ref 1.036
_refine_ls_hydrogen_treatment constr
_refine_ls_matrix_type full
_refine_ls_number_parameters 181
_refine_ls_number_reflns 5375
_refine_ls_number_restraints 0
_refine_ls_restrained_S_all 1.036
_refine_ls_R_factor_all 0.0724
_refine_ls_R_factor_gt 0.0372
_refine_ls_shift/su_max 0.001
_refine_ls_shift/su_mean 0.000
_refine_ls_structure_factor_coef Fsqd
_refine_ls_weighting_details 'calc w=1/[\s^2^(Fo^2^)+(0.0657P)^2^+0.0000P] where P=(Fo^2^+2Fc^2^)/3'
_refine_ls_weighting_scheme calc
_refine_ls_wR_factor_gt 0.1077
_refine_ls_wR_factor_ref 0.1219
_reflns_number_gt 3337
_reflns_number_total 5375
_reflns_threshold_expression I>2\s(I)
_cod_data_source_file lh5331.cif
_cod_data_source_block I
_cod_original_cell_volume 2989.0(6)
_cod_original_sg_symbol_H-M 'C 2/c'
_cod_database_code 2231983
_cod_database_fobs_code 2231983

loop_
_symmetry_equiv_pos_as_xyz
'x, y, z'
'-x, y, -z+1/2'
'x+1/2, y+1/2, z'
'-x+1/2, y+1/2, -z+1/2'
'-x, -y, -z'
'x, -y, z-1/2'
'-x+1/2, -y+1/2, -z'
'x+1/2, -y+1/2, z-1/2'

loop_
_atom_site_type_symbol
_atom_site_label
_atom_site_fract_x
_atom_site_fract_y
_atom_site_fract_z
_atom_site_U_iso_or_equiv
_atom_site_adp_type
_atom_site_calc_flag
_atom_site_refinement_flags
_atom_site_occupancy
_atom_site_symmetry_multiplicity
Cl Cl1 0.04064(3) 0.29705(9) 0.14615(9) 0.0677(2) Uani d . 1 1
Br Br1 0.191164(10) 0.81997(3) 0.36623(3) 0.05335(11) Uani d . 1 1
Br Br2 0.046011(11) 0.98145(4) 0.41259(3) 0.06342(12) Uani d . 1 1
O O1 0.19186(10) 1.3218(2) 0.57890(18) 0.0611(6) Uani d . 1 1
H H1O1 0.1812 1.2476 0.5965 0.092 Uiso d R 1 1
O O2 0.15388(9) 1.0666(2) 0.55101(17) 0.0574(5) Uani d . 1 1
C C1 0.06311(12) 0.7159(3) 0.2247(3) 0.0545(7) Uani d . 1 1
H H1A 0.0577 0.8040 0.1845 0.065 Uiso calc R 1 1
C C2 0.04955(11) 0.5874(3) 0.1622(3) 0.0553(7) Uani d . 1 1
H H2A 0.0355 0.5891 0.0805 0.066 Uiso calc R 1 1
C C3 0.05732(10) 0.4580(3) 0.2236(3) 0.0480(6) Uani d . 1 1
C C4 0.07828(10) 0.4529(3) 0.3435(3) 0.0480(6) Uani d . 1 1
H H4A 0.0835 0.3645 0.3832 0.058 Uiso calc R 1 1
C C5 0.09170(10) 0.5816(3) 0.4055(3) 0.0469(6) Uani d . 1 1
H H5A 0.1056 0.5791 0.4873 0.056 Uiso calc R 1 1
C C6 0.08443(9) 0.7138(3) 0.3460(2) 0.0422(5) Uani d . 1 1
C C7 0.10038(10) 0.8494(3) 0.4158(3) 0.0444(6) Uani d . 1 1
H H7A 0.1148 0.8237 0.4993 0.053 Uiso calc R 1 1
C C8 0.13502(9) 0.9403(3) 0.3658(2) 0.0417(5) Uani d . 1 1
H H8A 0.1204 0.9719 0.2839 0.050 Uiso calc R 1 1
C C9 0.15471(10) 1.0703(3) 0.4438(2) 0.0421(5) Uani d . 1 1
C C10 0.17415(9) 1.1927(2) 0.3898(2) 0.0376(5) Uani d . 1 1
C C11 0.17591(11) 1.1946(3) 0.2682(2) 0.0481(6) Uani d . 1 1
H H11A 0.1641 1.1165 0.2191 0.058 Uiso calc R 1 1
C C12 0.19496(12) 1.3112(3) 0.2210(3) 0.0550(7) Uani d . 1 1
H H12A 0.1959 1.3116 0.1403 0.066 Uiso calc R 1 1
C C13 0.21269(11) 1.4279(3) 0.2937(3) 0.0545(7) Uani d . 1 1
H H13A 0.2253 1.5066 0.2611 0.065 Uiso calc R 1 1
C C14 0.21187(10) 1.4284(3) 0.4115(3) 0.0516(7) Uani d . 1 1
H H14A 0.2242 1.5071 0.4593 0.062 Uiso calc R 1 1
C C15 0.19263(10) 1.3118(3) 0.4619(2) 0.0428(5) Uani d . 1 1

loop_
_atom_site_aniso_label
_atom_site_aniso_U_11
_atom_site_aniso_U_22
_atom_site_aniso_U_33
_atom_site_aniso_U_12
_atom_site_aniso_U_13
_atom_site_aniso_U_23
Cl1 0.0831(6) 0.0495(4) 0.0769(5) -0.0197(4) 0.0312(4) -0.0233(4)
Br1 0.05194(17) 0.04197(15) 0.0691(2) 0.00312(11) 0.02003(14) -0.00637(12)
Br2 0.05503(19) 0.05123(18) 0.0874(3) 0.00816(13) 0.02336(16) -0.00960(15)
O1 0.0985(17) 0.0433(10) 0.0428(11) -0.0141(10) 0.0186(11) -0.0098(8)
O2 0.0898(16) 0.0454(10) 0.0388(10) -0.0148(10) 0.0190(10) -0.0032(8)
C1 0.0681(18) 0.0395(13) 0.0523(17) -0.0053(13) 0.0062(14) 0.0032(12)
C2 0.0684(18) 0.0489(15) 0.0468(16) -0.0067(13) 0.0092(13) -0.0065(12)
C3 0.0495(14) 0.0417(13) 0.0570(17) -0.0074(11) 0.0206(12) -0.0129(12)
C4 0.0531(15) 0.0315(11) 0.0615(18) -0.0039(10) 0.0174(13) 0.0012(11)
C5 0.0507(14) 0.0390(12) 0.0507(15) -0.0021(11) 0.0111(11) 0.0028(11)
C6 0.0475(13) 0.0345(11) 0.0454(14) -0.0047(10) 0.0121(11) -0.0022(10)
C7 0.0536(14) 0.0328(11) 0.0476(14) -0.0016(10) 0.0132(11) 0.0000(10)
C8 0.0507(13) 0.0330(11) 0.0418(13) -0.0013(10) 0.0118(11) -0.0011(9)
C9 0.0561(14) 0.0320(10) 0.0365(13) -0.0020(10) 0.0076(11) -0.0007(9)
C10 0.0464(12) 0.0305(10) 0.0354(12) -0.0008(9) 0.0083(10) -0.0001(9)
C11 0.0611(16) 0.0437(13) 0.0388(14) -0.0058(12) 0.0100(12) -0.0031(10)
C12 0.0691(18) 0.0549(16) 0.0433(15) -0.0072(14) 0.0178(13) 0.0084(12)
C13 0.0631(17) 0.0412(13) 0.0581(18) -0.0073(12) 0.0119(14) 0.0105(12)
C14 0.0586(16) 0.0306(11) 0.0623(18) -0.0067(11) 0.0077(13) -0.0024(11)
C15 0.0513(14) 0.0319(11) 0.0432(14) 0.0005(10) 0.0065(11) -0.0002(9)

loop_
_atom_type_symbol
_atom_type_description
_atom_type_scat_dispersion_real
_atom_type_scat_dispersion_imag
_atom_type_scat_source
C C 0.0033 0.0016 'International Tables Vol C Tables 4.2.6.8 and 6.1.1.4'
H H 0.0000 0.0000 'International Tables Vol C Tables 4.2.6.8 and 6.1.1.4'
O O 0.0106 0.0060 'International Tables Vol C Tables 4.2.6.8 and 6.1.1.4'
Cl Cl 0.1484 0.1585 'International Tables Vol C Tables 4.2.6.8 and 6.1.1.4'
Br Br -0.2901 2.4595 'International Tables Vol C Tables 4.2.6.8 and 6.1.1.4'

loop_
_geom_angle_atom_site_label_1
_geom_angle_atom_site_label_2
_geom_angle_atom_site_label_3
_geom_angle
C15 O1 H1O1 106.8
C6 C1 C2 120.7(3)
C6 C1 H1A 119.6
C2 C1 H1A 119.6
C3 C2 C1 118.9(3)
C3 C2 H2A 120.6
C1 C2 H2A 120.6
C4 C3 C2 121.6(2)
C4 C3 Cl1 119.2(2)
C2 C3 Cl1 119.2(2)
C3 C4 C5 119.3(3)
C3 C4 H4A 120.3
C5 C4 H4A 120.3
C6 C5 C4 120.4(3)
C6 C5 H5A 119.8
C4 C5 H5A 119.8
C1 C6 C5 119.1(2)
C1 C6 C7 122.3(2)
C5 C6 C7 118.6(2)
C6 C7 C8 114.2(2)
C6 C7 Br2 110.76(19)
C8 C7 Br2 104.30(16)
C6 C7 H7A 109.1
C8 C7 H7A 109.1
Br2 C7 H7A 109.1
C7 C8 C9 113.9(2)
C7 C8 Br1 107.91(17)
C9 C8 Br1 104.04(17)
C7 C8 H8A 110.2
C9 C8 H8A 110.2
Br1 C8 H8A 110.2
O2 C9 C10 122.7(2)
O2 C9 C8 118.0(2)
C10 C9 C8 119.3(2)
C11 C10 C15 118.4(2)
C11 C10 C9 122.3(2)
C15 C10 C9 119.3(2)
C12 C11 C10 120.6(3)
C12 C11 H11A 119.7
C10 C11 H11A 119.7
C11 C12 C13 120.0(3)
C11 C12 H12A 120.0
C13 C12 H12A 120.0
C14 C13 C12 120.7(3)
C14 C13 H13A 119.6
C12 C13 H13A 119.6
C13 C14 C15 120.5(3)
C13 C14 H14A 119.7
C15 C14 H14A 119.7
O1 C15 C14 117.2(2)
O1 C15 C10 123.0(2)
C14 C15 C10 119.7(3)

loop_
_geom_bond_atom_site_label_1
_geom_bond_atom_site_label_2
_geom_bond_distance
Cl1 C3 1.741(3)
Br1 C8 1.974(3)
Br2 C7 1.990(3)
O1 C15 1.347(3)
O1 H1O1 0.7971
O2 C9 1.232(3)
C1 C6 1.383(4)
C1 C2 1.395(4)
C1 H1A 0.9300
C2 C3 1.378(4)
C2 H2A 0.9300
C3 C4 1.367(4)
C4 C5 1.393(4)
C4 H4A 0.9300
C5 C6 1.390(4)
C5 H5A 0.9300
C6 C7 1.501(3)
C7 C8 1.520(4)
C7 H7A 0.9800
C8 C9 1.527(3)
C8 H8A 0.9800
C9 C10 1.463(3)
C10 C11 1.403(4)
C10 C15 1.406(3)
C11 C12 1.376(4)
C11 H11A 0.9300
C12 C13 1.386(4)
C12 H12A 0.9300
C13 C14 1.353(4)
C13 H13A 0.9300
C14 C15 1.398(4)
C14 H14A 0.9300

loop_
_geom_hbond_atom_site_label_D
_geom_hbond_atom_site_label_H
_geom_hbond_atom_site_label_A
_geom_hbond_site_symmetry_A
_geom_hbond_distance_DH
_geom_hbond_distance_HA
_geom_hbond_distance_DA
_geom_hbond_angle_DHA
_geom_hbond_publ_flag
O1 H1O1 O2 . 0.80 1.87 2.591(3) 150 yes
C11 H11A O2 6_575 0.93 2.53 3.416(4) 160.3 yes

loop_
_geom_torsion_atom_site_label_1
_geom_torsion_atom_site_label_2
_geom_torsion_atom_site_label_3
_geom_torsion_atom_site_label_4
_geom_torsion
C6 C1 C2 C3 0.7(5)
C1 C2 C3 C4 -0.6(5)
C1 C2 C3 Cl1 -179.8(3)
C2 C3 C4 C5 0.7(4)
Cl1 C3 C4 C5 179.9(2)
C3 C4 C5 C6 -0.8(4)
C2 C1 C6 C5 -0.8(5)
C2 C1 C6 C7 178.8(3)
C4 C5 C6 C1 0.9(4)
C4 C5 C6 C7 -178.7(3)
C1 C6 C7 C8 -56.8(4)
C5 C6 C7 C8 122.8(3)
C1 C6 C7 Br2 60.6(3)
C5 C6 C7 Br2 -119.8(2)
C6 C7 C8 C9 -174.5(2)
Br2 C7 C8 C9 64.5(2)
C6 C7 C8 Br1 -59.5(3)
Br2 C7 C8 Br1 179.45(11)
C7 C8 C9 O2 22.3(4)
Br1 C8 C9 O2 -94.9(3)
C7 C8 C9 C10 -158.4(2)
Br1 C8 C9 C10 84.4(2)
O2 C9 C10 C11 178.6(3)
C8 C9 C10 C11 -0.7(4)
O2 C9 C10 C15 -0.2(4)
C8 C9 C10 C15 -179.5(2)
C15 C10 C11 C12 -0.5(4)
C9 C10 C11 C12 -179.3(3)
C10 C11 C12 C13 0.1(5)
C11 C12 C13 C14 0.5(5)
C12 C13 C14 C15 -0.7(5)
C13 C14 C15 O1 -178.2(3)
C13 C14 C15 C10 0.3(4)
C11 C10 C15 O1 178.7(3)
C9 C10 C15 O1 -2.5(4)
C11 C10 C15 C14 0.3(4)
C9 C10 C15 C14 179.2(3)

loop_
_cod_related_entry_id
_cod_related_entry_database
_cod_related_entry_code
1 ChemSpider 22178513
